data_1538622
loop_
_publ_author_name
'Kalychak, Ya.M.'
'Baranyak, V.M.'
'Dmytrakh, O.V.'
'Zavalii, P.Yu.'
'Zaremba, V.I.'
'Bruskov, V.A.'

_publ_section_title
;
 Crystal structure of the compounds REM Ni Ni4 (REM= Y, La, Ce, Pr, Nd,
 Sm, Eu, Gd, Tb, Dy, Ho, Er)
;
_journal_name_full 'Soviet Physics, Crystallography (= Kristallografiya)'
_journal_page_first 602
_journal_page_last 603
_journal_volume 33
_journal_year 1988
_chemical_formula_sum 'In4 Ni Yb'
_space_group_IT_number 63
_symmetry_space_group_name_Hall '-C 2c 2'
_symmetry_space_group_name_H-M 'C m c m'
_cell_angle_alpha 90
_cell_angle_beta 90
_cell_angle_gamma 90
_cell_formula_units_Z 4
_cell_length_a 4.398
_cell_length_b 16.606
_cell_length_c 7.278
_cell_volume 531.536
_citation_journal_id_ASTM SPHCA6
_cod_data_source_file Kalychak_SPHCA6_1988_251.cif
_cod_data_source_block In4Ni1Yb1
_cod_original_cell_volume 531.5355
_cod_original_formula_sum 'In4 Ni1 Yb1'
_cod_database_code 1538622

loop_
_symmetry_equiv_pos_as_xyz
x,y,z
-x,-y,z+1/2
x,-y,-z
-x,y,-z+1/2
-x,-y,-z
x,y,-z-1/2
-x,y,z
x,-y,z-1/2
x+1/2,y+1/2,z
-x+1/2,-y+1/2,z+1/2
x+1/2,-y+1/2,-z
-x+1/2,y+1/2,-z+1/2
-x+1/2,-y+1/2,-z
x+1/2,y+1/2,-z-1/2
-x+1/2,y+1/2,z
x+1/2,-y+1/2,z-1/2

loop_
_atom_site_label
_atom_site_type_symbol
_atom_site_fract_x
_atom_site_fract_y
_atom_site_fract_z
_atom_site_occupancy
_atom_site_U_iso_or_equiv
In1 In 0 0.5 0 1 0.0
In2 In 0 0.92806 0.25 1 0.0
Yb1 Yb 0 0.12458 0.25 1 0.0
In3 In 0 0.31304 0.04844 1 0.0
Ni1 Ni 0 0.77398 0.25 1 0.0
